data_7227545
loop_
_publ_author_name
'Yu, Fangfang'
'Wang, Mingliang'
'Sun, Hao'
'Shan, Yaqi'
'Du, Man'
'Khan, Arshad'
'Usman, Rabia'
'Zhang, Wei'
'Shan, Hongbin'
'Xu, Chunxiang'

_publ_section_title
;
 Tuning the solid-state fluorescence of chalcone crystals via molecular
 coplanarity and J-aggregate formation
;
_journal_issue 14
_journal_name_full 'RSC Adv.'
_journal_page_first 8491
_journal_paper_doi 10.1039/C6RA27458G
_journal_volume 7
_journal_year 2017
_chemical_formula_sum 'C25 H16 O'
_chemical_formula_weight 332.38
_chemical_name_systematic ' 1-phenyl-3-(1-pyrenyl) prop-2-en-1-one'
_space_group_crystal_system monoclinic
_space_group_IT_number 4
_space_group_name_Hall 'P 2yb'
_space_group_name_H-M_alt 'P 1 21 1'
_symmetry_space_group_name_Hall 'P 2yb'
_symmetry_space_group_name_H-M 'P 1 21 1'
_atom_sites_solution_hydrogens geom
_audit_creation_method SHELXL-2014
_audit_update_record
;
2017-01-16 deposited with the CCDC.
2017-01-18 downloaded from the CCDC.
;
_cell_angle_alpha 90
_cell_angle_beta 106.02(3)
_cell_angle_gamma 90
_cell_formula_units_Z 2
_cell_length_a 4.6720(9)
_cell_length_b 22.405(5)
_cell_length_c 8.2100(16)
_cell_measurement_reflns_used 25
_cell_measurement_temperature 293(2)
_cell_measurement_theta_max 13
_cell_measurement_theta_min 9
_cell_volume 826.0(3)
_computing_structure_refinement 'SHELXL-2014 (Sheldrick, 2014)'
_diffrn_ambient_temperature 293(2)
_diffrn_measured_fraction_theta_full 1.000
_diffrn_measured_fraction_theta_max 0.999
_diffrn_measurement_device_type 'Nonius CAD4'
_diffrn_measurement_method \w/2\q
_diffrn_radiation_type MoK\a
_diffrn_radiation_wavelength 0.71073
_diffrn_reflns_av_R_equivalents 0.0455
_diffrn_reflns_av_unetI/netI 0.0730
_diffrn_reflns_Laue_measured_fraction_full 1.000
_diffrn_reflns_Laue_measured_fraction_max 0.999
_diffrn_reflns_number 1745
_diffrn_reflns_point_group_measured_fraction_full 0.514
_diffrn_reflns_point_group_measured_fraction_max 0.513
_diffrn_reflns_theta_full 25.242
_diffrn_reflns_theta_max 25.397
_diffrn_reflns_theta_min 1.818
_exptl_absorpt_coefficient_mu 0.080
_exptl_crystal_colour orange
_exptl_crystal_density_diffrn 1.336
_exptl_crystal_description needlelike
_exptl_crystal_F_000 348
_exptl_crystal_preparation ', Luminescent'
_exptl_crystal_recrystallization_method 'Re-crystallisation from solvent: acetonitrile/chloroform'
_exptl_crystal_size_max 0.200
_exptl_crystal_size_mid 0.100
_exptl_crystal_size_min 0.100
_refine_diff_density_max 0.155
_refine_diff_density_min -0.174
_refine_diff_density_rms 0.036
_refine_ls_abs_structure_details
;
No quotients, so Flack parameter determined by classical intensity fit
;
_refine_ls_abs_structure_Flack 1(5)
_refine_ls_extinction_method none
_refine_ls_goodness_of_fit_ref 1.002
_refine_ls_hydrogen_treatment constr
_refine_ls_matrix_type full
_refine_ls_number_parameters 235
_refine_ls_number_reflns 1553
_refine_ls_number_restraints 1
_refine_ls_restrained_S_all 1.002
_refine_ls_R_factor_all 0.1169
_refine_ls_R_factor_gt 0.0569
_refine_ls_shift/su_max 0.000
_refine_ls_shift/su_mean 0.000
_refine_ls_structure_factor_coef Fsqd
_refine_ls_weighting_details 'w=1/[\s^2^(Fo^2^)+(0.0450P)^2^] where P=(Fo^2^+2Fc^2^)/3'
_refine_ls_weighting_scheme calc
_refine_ls_wR_factor_gt 0.1087
_refine_ls_wR_factor_ref 0.1284
_reflns_Friedel_coverage 0.000
_reflns_Friedel_fraction_full 0.000
_reflns_Friedel_fraction_max 0.000
_reflns_number_gt 809
_reflns_number_total 1553
_reflns_threshold_expression 'I > 2\s(I)'
_cod_data_source_file c6ra27458g2.cif
_cod_data_source_block X
_cod_database_code 7227545
_shelx_space_group_comment
;
The symmetry employed for this shelxl refinement is uniquely defined
by the following loop, which should always be used as a source of
symmetry information in preference to the above space-group names.
They are only intended as comments.
;
_shelx_estimated_absorpt_t_min 0.984
_shelx_estimated_absorpt_t_max 0.992
_shelxl_version_number 2014-3

loop_
_space_group_symop_operation_xyz
'x, y, z'
'-x, y+1/2, -z'

loop_
_atom_site_label
_atom_site_type_symbol
_atom_site_fract_x
_atom_site_fract_y
_atom_site_fract_z
_atom_site_U_iso_or_equiv
_atom_site_adp_type
_atom_site_occupancy
_atom_site_site_symmetry_order
_atom_site_calc_flag
_atom_site_refinement_flags_posn
_atom_site_refinement_flags_adp
O O 0.2888(11) -0.1548(2) 0.3843(6) 0.0956(17) Uani 1 1 d . .
C1 C -0.1997(14) -0.1939(3) 0.1286(7) 0.0700(19) Uani 1 1 d . .
H1A H -0.1828 -0.2077 0.2377 0.084 Uiso 1 1 calc R U
C2 C -0.4107(16) -0.2192(3) -0.0081(10) 0.082(2) Uani 1 1 d . .
H2A H -0.5374 -0.2489 0.0100 0.098 Uiso 1 1 calc R U
C3 C -0.4309(16) -0.1997(4) -0.1724(9) 0.083(2) Uani 1 1 d . .
H3A H -0.5662 -0.2169 -0.2653 0.100 Uiso 1 1 calc R U
C4 C -0.2547(17) -0.1565(3) -0.1927(8) 0.085(2) Uani 1 1 d . .
H4A H -0.2727 -0.1430 -0.3022 0.102 Uiso 1 1 calc R U
C5 C -0.0408(16) -0.1293(3) -0.0592(7) 0.073(2) Uani 1 1 d . .
H5A H 0.0817 -0.0990 -0.0787 0.087 Uiso 1 1 calc R U
C6 C -0.0195(13) -0.1497(3) 0.1042(7) 0.0563(17) Uani 1 1 d . .
C7 C 0.2152(15) -0.1248(3) 0.2542(9) 0.066(2) Uani 1 1 d . .
C8 C 0.3456(15) -0.0672(3) 0.2433(7) 0.0631(19) Uani 1 1 d . .
H8A H 0.2612 -0.0434 0.1495 0.076 Uiso 1 1 calc R U
C9 C 0.5799(13) -0.0465(3) 0.3602(7) 0.0560(17) Uani 1 1 d . .
H9A H 0.6660 -0.0728 0.4476 0.067 Uiso 1 1 calc R U
C10 C 0.7211(13) 0.0119(3) 0.3704(7) 0.0522(16) Uani 1 1 d . .
C11 C 0.5811(15) 0.0575(3) 0.2582(7) 0.0623(19) Uani 1 1 d . .
H11A H 0.4037 0.0495 0.1762 0.075 Uiso 1 1 calc R U
C12 C 0.7014(14) 0.1128(3) 0.2683(8) 0.0616(18) Uani 1 1 d . .
H12A H 0.6037 0.1415 0.1910 0.074 Uiso 1 1 calc R U
C13 C 0.9602(14) 0.1286(2) 0.3867(7) 0.0551(17) Uani 1 1 d . .
C14 C 1.1031(12) 0.0839(3) 0.5059(7) 0.0489(16) Uani 1 1 d . .
C15 C 1.0903(15) 0.1854(3) 0.4011(8) 0.0620(18) Uani 1 1 d . .
H15A H 1.0008 0.2146 0.3230 0.074 Uiso 1 1 calc R U
C16 C 1.3371(15) 0.1996(3) 0.5219(8) 0.072(2) Uani 1 1 d . .
H16A H 1.4079 0.2385 0.5274 0.086 Uiso 1 1 calc R U
C17 C 1.4952(15) 0.1573(3) 0.6422(8) 0.0607(17) Uani 1 1 d . .
C18 C 1.3685(13) 0.0995(3) 0.6330(7) 0.0509(16) Uani 1 1 d . .
C19 C 1.7558(15) 0.1708(3) 0.7662(9) 0.074(2) Uani 1 1 d . .
H19A H 1.8374 0.2088 0.7719 0.088 Uiso 1 1 calc R U
C20 C 1.8934(17) 0.1277(4) 0.8808(9) 0.079(2) Uani 1 1 d . .
H20A H 2.0665 0.1376 0.9640 0.095 Uiso 1 1 calc R U
C21 C 1.7863(15) 0.0721(4) 0.8763(8) 0.077(2) Uani 1 1 d . .
H21A H 1.8864 0.0439 0.9548 0.092 Uiso 1 1 calc R U
C22 C 1.5225(13) 0.0561(3) 0.7529(7) 0.0581(18) Uani 1 1 d . .
C23 C 1.3924(13) -0.0025(3) 0.7406(8) 0.0633(18) Uani 1 1 d . .
H23A H 1.4840 -0.0314 0.8190 0.076 Uiso 1 1 calc R U
C24 C 1.1460(13) -0.0168(3) 0.6211(7) 0.0540(16) Uani 1 1 d . .
H24A H 1.0754 -0.0558 0.6167 0.065 Uiso 1 1 calc R U
C25 C 0.9844(14) 0.0256(3) 0.4984(7) 0.0510(15) Uani 1 1 d . .

loop_
_atom_site_aniso_label
_atom_site_aniso_U_11
_atom_site_aniso_U_22
_atom_site_aniso_U_33
_atom_site_aniso_U_23
_atom_site_aniso_U_13
_atom_site_aniso_U_12
O 0.126(4) 0.083(4) 0.053(3) 0.014(3) -0.016(3) -0.015(3)
C1 0.078(5) 0.067(4) 0.057(4) -0.003(4) 0.006(4) -0.004(4)
C2 0.097(6) 0.066(5) 0.088(5) -0.010(4) 0.033(5) -0.020(4)
C3 0.086(6) 0.071(5) 0.078(5) -0.018(4) -0.002(4) -0.034(5)
C4 0.114(6) 0.069(5) 0.054(4) 0.001(4) -0.009(4) -0.017(5)
C5 0.095(5) 0.064(5) 0.049(4) -0.004(3) 0.002(4) -0.003(4)
C6 0.059(4) 0.043(4) 0.053(4) 0.002(3) -0.008(3) 0.002(3)
C7 0.069(5) 0.071(5) 0.048(4) -0.008(3) -0.001(4) 0.009(4)
C8 0.081(5) 0.053(4) 0.041(3) 0.004(3) -0.007(3) 0.006(4)
C9 0.056(4) 0.065(5) 0.041(3) 0.013(3) 0.002(3) 0.004(3)
C10 0.057(4) 0.061(4) 0.038(4) 0.004(3) 0.012(3) 0.010(4)
C11 0.060(5) 0.078(5) 0.036(3) -0.002(3) -0.010(3) -0.010(4)
C12 0.071(5) 0.057(4) 0.048(4) 0.007(3) 0.001(4) 0.017(4)
C13 0.056(4) 0.052(4) 0.054(4) -0.004(3) 0.008(3) 0.008(3)
C14 0.044(4) 0.060(4) 0.042(3) -0.008(3) 0.011(3) 0.020(3)
C15 0.076(5) 0.053(4) 0.060(4) 0.009(3) 0.024(4) 0.012(4)
C16 0.073(5) 0.053(5) 0.086(5) -0.011(4) 0.015(5) -0.005(4)
C17 0.061(4) 0.071(5) 0.051(4) -0.020(4) 0.017(4) -0.001(4)
C18 0.047(4) 0.063(4) 0.042(3) -0.005(3) 0.011(3) -0.007(3)
C19 0.072(5) 0.078(5) 0.068(5) -0.025(4) 0.014(4) -0.004(4)
C20 0.078(6) 0.100(7) 0.060(5) -0.030(4) 0.022(4) -0.007(5)
C21 0.071(5) 0.100(6) 0.049(4) 0.001(4) -0.002(4) 0.001(5)
C22 0.050(4) 0.083(5) 0.039(3) -0.007(3) 0.008(3) 0.009(4)
C23 0.062(5) 0.076(5) 0.048(4) 0.013(3) 0.009(4) 0.005(4)
C24 0.055(4) 0.052(4) 0.050(4) 0.015(3) 0.006(3) -0.005(3)
C25 0.050(4) 0.059(4) 0.039(3) 0.000(3) 0.005(3) 0.008(3)

loop_
_atom_type_symbol
_atom_type_description
_atom_type_scat_dispersion_real
_atom_type_scat_dispersion_imag
_atom_type_scat_source
C C 0.0033 0.0016 'International Tables Vol C Tables 4.2.6.8 and 6.1.1.4'
H H 0.0000 0.0000 'International Tables Vol C Tables 4.2.6.8 and 6.1.1.4'
O O 0.0106 0.0060 'International Tables Vol C Tables 4.2.6.8 and 6.1.1.4'

loop_
_geom_angle_atom_site_label_1
_geom_angle_atom_site_label_2
_geom_angle_atom_site_label_3
_geom_angle
C6 C1 C2 120.7(6)
C6 C1 H1A 119.7
C2 C1 H1A 119.7
C1 C2 C3 119.7(7)
C1 C2 H2A 120.2
C3 C2 H2A 120.2
C4 C3 C2 118.5(6)
C4 C3 H3A 120.8
C2 C3 H3A 120.8
C3 C4 C5 123.9(7)
C3 C4 H4A 118.0
C5 C4 H4A 118.0
C6 C5 C4 117.2(7)
C6 C5 H5A 121.4
C4 C5 H5A 121.4
C1 C6 C5 120.1(5)
C1 C6 C7 119.4(6)
C5 C6 C7 120.4(6)
O C7 C8 121.5(6)
O C7 C6 118.3(6)
C8 C7 C6 120.2(6)
C9 C8 C7 123.2(5)
C9 C8 H8A 118.4
C7 C8 H8A 118.4
C8 C9 C10 128.8(5)
C8 C9 H9A 115.6
C10 C9 H9A 115.6
C11 C10 C25 118.6(6)
C11 C10 C9 119.5(5)
C25 C10 C9 121.7(5)
C12 C11 C10 120.9(6)
C12 C11 H11A 119.5
C10 C11 H11A 119.5
C11 C12 C13 123.4(6)
C11 C12 H12A 118.3
C13 C12 H12A 118.3
C12 C13 C15 124.9(6)
C12 C13 C14 117.1(6)
C15 C13 C14 118.0(5)
C25 C14 C18 120.7(5)
C25 C14 C13 121.0(5)
C18 C14 C13 118.4(5)
C16 C15 C13 122.9(6)
C16 C15 H15A 118.5
C13 C15 H15A 118.5
C15 C16 C17 122.4(6)
C15 C16 H16A 118.8
C17 C16 H16A 118.8
C19 C17 C18 120.4(6)
C19 C17 C16 123.3(7)
C18 C17 C16 116.3(5)
C17 C18 C14 121.9(5)
C17 C18 C22 117.5(5)
C14 C18 C22 120.5(5)
C20 C19 C17 120.0(7)
C20 C19 H19A 120.0
C17 C19 H19A 120.0
C21 C20 C19 122.2(7)
C21 C20 H20A 118.9
C19 C20 H20A 118.9
C20 C21 C22 120.1(7)
C20 C21 H21A 120.0
C22 C21 H21A 120.0
C21 C22 C18 119.8(6)
C21 C22 C23 123.4(6)
C18 C22 C23 116.7(5)
C24 C23 C22 122.3(6)
C24 C23 H23A 118.8
C22 C23 H23A 118.8
C23 C24 C25 122.5(6)
C23 C24 H24A 118.7
C25 C24 H24A 118.7
C14 C25 C10 118.9(5)
C14 C25 C24 117.1(5)
C10 C25 C24 123.9(6)

loop_
_geom_bond_atom_site_label_1
_geom_bond_atom_site_label_2
_geom_bond_distance
O C7 1.227(8)
C1 C6 1.351(8)
C1 C2 1.393(8)
C1 H1A 0.9300
C2 C3 1.397(9)
C2 H2A 0.9300
C3 C4 1.311(9)
C3 H3A 0.9300
C4 C5 1.402(8)
C4 H4A 0.9300
C5 C6 1.394(8)
C5 H5A 0.9300
C6 C7 1.511(7)
C7 C8 1.441(8)
C8 C9 1.325(7)
C8 H8A 0.9300
C9 C10 1.457(8)
C9 H9A 0.9300
C10 C11 1.410(7)
C10 C25 1.414(7)
C11 C12 1.352(8)
C11 H11A 0.9300
C12 C13 1.373(8)
C12 H12A 0.9300
C13 C15 1.401(7)
C13 C14 1.431(7)
C14 C25 1.412(8)
C14 C18 1.427(7)
C15 C16 1.334(8)
C15 H15A 0.9300
C16 C17 1.419(9)
C16 H16A 0.9300
C17 C19 1.387(8)
C17 C18 1.418(9)
C18 C22 1.428(8)
C19 C20 1.377(8)
C19 H19A 0.9300
C20 C21 1.341(9)
C20 H20A 0.9300
C21 C22 1.408(8)
C21 H21A 0.9300
C22 C23 1.439(8)
C23 C24 1.329(7)
C23 H23A 0.9300
C24 C25 1.439(7)
C24 H24A 0.9300

loop_
_geom_torsion_atom_site_label_1
_geom_torsion_atom_site_label_2
_geom_torsion_atom_site_label_3
_geom_torsion_atom_site_label_4
_geom_torsion
C6 C1 C2 C3 1.7(11)
C1 C2 C3 C4 -2.0(11)
C2 C3 C4 C5 1.5(12)
C3 C4 C5 C6 -0.7(11)
C2 C1 C6 C5 -0.8(10)
C2 C1 C6 C7 -177.6(6)
C4 C5 C6 C1 0.2(10)
C4 C5 C6 C7 177.1(6)
C1 C6 C7 O 18.7(9)
C5 C6 C7 O -158.1(7)
C1 C6 C7 C8 -160.9(7)
C5 C6 C7 C8 22.3(9)
O C7 C8 C9 10.2(11)
C6 C7 C8 C9 -170.2(6)
C7 C8 C9 C10 -175.6(6)
C8 C9 C10 C11 9.4(10)
C8 C9 C10 C25 -175.5(7)
C25 C10 C11 C12 2.5(9)
C9 C10 C11 C12 177.7(6)
C10 C11 C12 C13 -0.9(10)
C11 C12 C13 C15 -179.8(6)
C11 C12 C13 C14 -1.0(9)
C12 C13 C14 C25 1.3(8)
C15 C13 C14 C25 -179.8(5)
C12 C13 C14 C18 -178.5(5)
C15 C13 C14 C18 0.4(8)
C12 C13 C15 C16 177.6(7)
C14 C13 C15 C16 -1.1(9)
C13 C15 C16 C17 2.6(10)
C15 C16 C17 C19 178.5(6)
C15 C16 C17 C18 -3.1(10)
C19 C17 C18 C14 -179.1(5)
C16 C17 C18 C14 2.4(9)
C19 C17 C18 C22 -1.3(9)
C16 C17 C18 C22 -179.8(6)
C25 C14 C18 C17 179.1(6)
C13 C14 C18 C17 -1.1(8)
C25 C14 C18 C22 1.3(7)
C13 C14 C18 C22 -178.9(6)
C18 C17 C19 C20 0.3(10)
C16 C17 C19 C20 178.7(6)
C17 C19 C20 C21 0.8(11)
C19 C20 C21 C22 -0.8(11)
C20 C21 C22 C18 -0.3(10)
C20 C21 C22 C23 -179.6(7)
C17 C18 C22 C21 1.3(9)
C14 C18 C22 C21 179.2(5)
C17 C18 C22 C23 -179.3(5)
C14 C18 C22 C23 -1.5(8)
C21 C22 C23 C24 -178.8(6)
C18 C22 C23 C24 1.9(9)
C22 C23 C24 C25 -2.2(10)
C18 C14 C25 C10 -180.0(6)
C13 C14 C25 C10 0.2(8)
C18 C14 C25 C24 -1.4(7)
C13 C14 C25 C24 178.8(6)
C11 C10 C25 C14 -2.1(8)
C9 C10 C25 C14 -177.3(5)
C11 C10 C25 C24 179.4(6)
C9 C10 C25 C24 4.3(9)
C23 C24 C25 C14 1.8(9)
C23 C24 C25 C10 -179.7(6)
